data_7150986
loop_
_publ_author_name
'Cariou, Claire A. M.'
'Kariuki, Benson M.'
'Snaith, John S.'

_publ_section_title
;
 Stereoselective synthesis of 2,4,5-trisubstituted piperidines by
 carbonyl ene and Prins cyclisations
;
_journal_issue 18
_journal_name_full 'Organic &amp; Biomolecular Chemistry'
_journal_page_first 3337
_journal_page_last 3348
_journal_paper_doi 10.1039/B808644c
_journal_volume 6
_journal_year 2008
_chemical_formula_moiety 'C21 H25 N O3 S'
_chemical_formula_sum 'C21 H25 N O3 S'
_chemical_formula_weight 371.48
_chemical_name_systematic
;
?
;
_space_group_IT_number 4
_symmetry_cell_setting monoclinic
_symmetry_space_group_name_Hall 'P 2yb'
_symmetry_space_group_name_H-M 'P 1 21 1'
_atom_sites_solution_hydrogens geom
_atom_sites_solution_primary direct
_atom_sites_solution_secondary difmap
_audit_creation_method SHELXL-97
_cell_angle_alpha 90.00
_cell_angle_beta 103.075(7)
_cell_angle_gamma 90.00
_cell_formula_units_Z 2
_cell_length_a 9.6771(12)
_cell_length_b 8.3153(12)
_cell_length_c 12.6634(17)
_cell_measurement_reflns_used 3237
_cell_measurement_temperature 296(2)
_cell_measurement_theta_max 25.16
_cell_measurement_theta_min 2.16
_cell_volume 992.6(2)
_computing_cell_refinement SAINTPLUS
_computing_data_collection SMART
_computing_data_reduction SAINTPLUS
_computing_structure_refinement SHELXTL
_computing_structure_solution SHELXTL
_diffrn_ambient_temperature 296(2)
_diffrn_measured_fraction_theta_full 0.981
_diffrn_measured_fraction_theta_max 0.981
_diffrn_measurement_device_type 'Bruker Smart 6000 CCD'
_diffrn_measurement_method 'CCD slices'
_diffrn_radiation_monochromator graphite
_diffrn_radiation_source 'fine-focus sealed tube'
_diffrn_radiation_type MoK\a
_diffrn_radiation_wavelength 0.71069
_diffrn_reflns_av_R_equivalents 0.0345
_diffrn_reflns_av_sigmaI/netI 0.0355
_diffrn_reflns_limit_h_max 11
_diffrn_reflns_limit_h_min -11
_diffrn_reflns_limit_k_max 9
_diffrn_reflns_limit_k_min -9
_diffrn_reflns_limit_l_max 14
_diffrn_reflns_limit_l_min -15
_diffrn_reflns_number 6142
_diffrn_reflns_theta_full 25.16
_diffrn_reflns_theta_max 25.16
_diffrn_reflns_theta_min 2.16
_exptl_absorpt_coefficient_mu 0.183
_exptl_absorpt_correction_T_max 0.9473
_exptl_absorpt_correction_T_min 0.9305
_exptl_absorpt_correction_type empirical
_exptl_absorpt_process_details sadabs
_exptl_crystal_colour colourless
_exptl_crystal_density_diffrn 1.243
_exptl_crystal_density_method 'not measured'
_exptl_crystal_description block
_exptl_crystal_F_000 396
_exptl_crystal_size_max 0.40
_exptl_crystal_size_mid 0.30
_exptl_crystal_size_min 0.30
_refine_diff_density_max 0.144
_refine_diff_density_min -0.256
_refine_diff_density_rms 0.034
_refine_ls_abs_structure_details 'Flack H D (1983), Acta Cryst. A39, 876-881'
_refine_ls_abs_structure_Flack 0.02(8)
_refine_ls_extinction_method none
_refine_ls_goodness_of_fit_ref 1.149
_refine_ls_hydrogen_treatment constr
_refine_ls_matrix_type full
_refine_ls_number_parameters 237
_refine_ls_number_reflns 3400
_refine_ls_number_restraints 1
_refine_ls_restrained_S_all 1.148
_refine_ls_R_factor_all 0.0469
_refine_ls_R_factor_gt 0.0430
_refine_ls_shift/su_max 0.000
_refine_ls_shift/su_mean 0.000
_refine_ls_structure_factor_coef Fsqd
_refine_ls_weighting_details 'calc w=1/[\s^2^(Fo^2^)+(0.0320P)^2^+0.2130P] where P=(Fo^2^+2Fc^2^)/3'
_refine_ls_weighting_scheme calc
_refine_ls_wR_factor_gt 0.0917
_refine_ls_wR_factor_ref 0.0950
_reflns_number_gt 3237
_reflns_number_total 3400
_reflns_threshold_expression >2sigma(I)
_cod_data_source_file B808644c.txt
_cod_data_source_block clc512g
_cod_depositor_comments
;
The following automatic conversions were performed:
'_symmetry_cell_setting' value 'Monoclinic' changed to 'monoclinic'
according to '/home/saulius/struct/CIF-dictionaries/cif_core.dic'
dictionary named 'cif_core.dic' version 2.4.1 from 2010-06-29.

Automatic conversion script
Id: cif_fix_enum 1527 2010-12-29 10:47:43Z saulius 
;
_cod_original_sg_symbol_H-M P21
_cod_database_code 7150986

loop_
_symmetry_equiv_pos_as_xyz
'x, y, z'
'-x, y+1/2, -z'

loop_
_atom_site_label
_atom_site_type_symbol
_atom_site_fract_x
_atom_site_fract_y
_atom_site_fract_z
_atom_site_U_iso_or_equiv
_atom_site_adp_type
_atom_site_occupancy
_atom_site_symmetry_multiplicity
_atom_site_calc_flag
_atom_site_refinement_flags
_atom_site_disorder_assembly
_atom_site_disorder_group
S1 S 0.76759(7) 0.13508(8) 0.85658(5) 0.04856(17) Uani 1 1 d . . .
O1 O 0.6529(2) 0.7391(2) 1.04804(16) 0.0555(5) Uani 1 1 d . . .
H1A H 0.6705 0.8213 1.0178 0.083 Uiso 1 1 calc R . .
O2 O 0.90254(18) 0.1364(3) 0.82724(15) 0.0644(5) Uani 1 1 d . . .
O3 O 0.7410(3) 0.0063(2) 0.92553(17) 0.0682(7) Uani 1 1 d . . .
N1 N 0.7385(2) 0.3027(2) 0.91395(16) 0.0401(5) Uani 1 1 d . . .
C1 C 0.7487(2) 0.3016(3) 1.03279(18) 0.0388(5) Uani 1 1 d . . .
H1 H 0.6929 0.2102 1.0488 0.047 Uiso 1 1 calc R . .
C2 C 0.6782(3) 0.4546(3) 1.0614(2) 0.0422(6) Uani 1 1 d . . .
H2A H 0.5764 0.4452 1.0344 0.051 Uiso 1 1 calc R . .
H2B H 0.6966 0.4641 1.1397 0.051 Uiso 1 1 calc R . .
C3 C 0.7288(2) 0.6066(3) 1.01563(19) 0.0401(5) Uani 1 1 d . . .
H3 H 0.8302 0.6206 1.0477 0.048 Uiso 1 1 calc R . .
C4 C 0.7077(2) 0.5957(3) 0.8925(2) 0.0413(5) Uani 1 1 d . . .
H4 H 0.7512 0.6910 0.8680 0.050 Uiso 1 1 calc R . .
C5 C 0.7899(3) 0.4482(3) 0.8689(2) 0.0431(6) Uani 1 1 d . . .
H5A H 0.7780 0.4360 0.7912 0.052 Uiso 1 1 calc R . .
H5B H 0.8901 0.4626 0.9007 0.052 Uiso 1 1 calc R . .
C6 C 0.9027(2) 0.2788(3) 1.09902(19) 0.0461(6) Uani 1 1 d . . .
H6A H 0.9509 0.2012 1.0629 0.055 Uiso 1 1 calc R . .
H6B H 0.9532 0.3801 1.1026 0.055 Uiso 1 1 calc R . .
C7 C 0.9050(3) 0.2214(3) 1.2119(2) 0.0471(6) Uani 1 1 d . . .
C8 C 0.8849(3) 0.0604(4) 1.2306(3) 0.0641(8) Uani 1 1 d . . .
H8 H 0.8739 -0.0128 1.1737 0.077 Uiso 1 1 calc R . .
C9 C 0.8810(4) 0.0072(5) 1.3335(3) 0.0882(12) Uani 1 1 d . . .
H9 H 0.8682 -0.1015 1.3458 0.106 Uiso 1 1 calc R . .
C10 C 0.8959(4) 0.1146(8) 1.4168(3) 0.0990(15) Uani 1 1 d . . .
H10 H 0.8910 0.0790 1.4855 0.119 Uiso 1 1 calc R . .
C11 C 0.9179(4) 0.2744(7) 1.4002(3) 0.0941(13) Uani 1 1 d . . .
H11 H 0.9290 0.3469 1.4574 0.113 Uiso 1 1 calc R . .
C12 C 0.9235(3) 0.3268(5) 1.2981(2) 0.0699(9) Uani 1 1 d . . .
H12 H 0.9401 0.4350 1.2871 0.084 Uiso 1 1 calc R . .
C13 C 0.5543(3) 0.5912(3) 0.8333(2) 0.0472(6) Uani 1 1 d . . .
H13 H 0.5004 0.5034 0.8452 0.057 Uiso 1 1 calc R . .
C14 C 0.4916(3) 0.7022(4) 0.7661(2) 0.0635(8) Uani 1 1 d . . .
H14A H 0.5424 0.7917 0.7522 0.076 Uiso 1 1 calc R . .
H14B H 0.3962 0.6917 0.7322 0.076 Uiso 1 1 calc R . .
C15 C 0.6351(2) 0.1307(4) 0.73605(18) 0.0460(5) Uani 1 1 d . . .
C16 C 0.4949(3) 0.1562(3) 0.7376(2) 0.0531(7) Uani 1 1 d . . .
H16 H 0.4700 0.1853 0.8018 0.064 Uiso 1 1 calc R . .
C17 C 0.3917(3) 0.1383(5) 0.6435(2) 0.0621(7) Uani 1 1 d . . .
H17 H 0.2973 0.1566 0.6450 0.074 Uiso 1 1 calc R . .
C18 C 0.4248(3) 0.0942(4) 0.5475(2) 0.0724(10) Uani 1 1 d . . .
C19 C 0.5656(4) 0.0703(6) 0.5474(3) 0.0915(14) Uani 1 1 d . . .
H19 H 0.5902 0.0417 0.4831 0.110 Uiso 1 1 calc R . .
C20 C 0.6715(3) 0.0879(5) 0.6407(2) 0.0730(10) Uani 1 1 d . . .
H20 H 0.7660 0.0710 0.6391 0.088 Uiso 1 1 calc R . .
C21 C 0.3103(4) 0.0729(7) 0.4451(3) 0.1159(18) Uani 1 1 d . . .
H21A H 0.2230 0.0432 0.4638 0.174 Uiso 1 1 calc R . .
H21B H 0.3380 -0.0101 0.4013 0.174 Uiso 1 1 calc R . .
H21C H 0.2974 0.1720 0.4052 0.174 Uiso 1 1 calc R . .

loop_
_atom_site_aniso_label
_atom_site_aniso_U_11
_atom_site_aniso_U_22
_atom_site_aniso_U_33
_atom_site_aniso_U_23
_atom_site_aniso_U_13
_atom_site_aniso_U_12
S1 0.0587(4) 0.0342(3) 0.0513(3) -0.0010(3) 0.0094(3) 0.0064(3)
O1 0.0728(13) 0.0366(10) 0.0625(13) -0.0042(9) 0.0263(10) 0.0077(9)
O2 0.0509(10) 0.0654(11) 0.0770(12) -0.0099(13) 0.0142(9) 0.0188(11)
O3 0.1129(19) 0.0295(10) 0.0587(13) 0.0093(9) 0.0119(12) -0.0003(10)
N1 0.0521(12) 0.0281(10) 0.0413(11) 0.0015(9) 0.0127(9) -0.0001(9)
C1 0.0422(13) 0.0374(12) 0.0380(12) 0.0057(10) 0.0115(10) -0.0006(10)
C2 0.0422(14) 0.0410(13) 0.0441(13) 0.0023(11) 0.0112(11) -0.0010(11)
C3 0.0425(12) 0.0303(13) 0.0481(13) -0.0015(10) 0.0118(10) 0.0010(10)
C4 0.0451(12) 0.0334(13) 0.0476(13) 0.0039(10) 0.0151(10) -0.0010(9)
C5 0.0482(15) 0.0365(12) 0.0481(14) 0.0075(11) 0.0179(12) 0.0023(11)
C6 0.0433(13) 0.0474(15) 0.0477(14) 0.0041(12) 0.0104(11) -0.0005(11)
C7 0.0400(13) 0.0535(16) 0.0445(15) 0.0037(12) 0.0026(11) 0.0006(12)
C8 0.067(2) 0.0565(18) 0.067(2) 0.0140(15) 0.0124(16) 0.0026(15)
C9 0.081(3) 0.093(3) 0.089(3) 0.048(2) 0.018(2) 0.001(2)
C10 0.073(2) 0.169(5) 0.055(2) 0.031(3) 0.0152(16) 0.020(3)
C11 0.077(2) 0.142(4) 0.057(2) -0.018(3) 0.0032(18) 0.015(3)
C12 0.065(2) 0.081(2) 0.0570(19) -0.0106(17) -0.0002(15) -0.0022(17)
C13 0.0477(13) 0.0417(15) 0.0518(14) 0.0008(11) 0.0103(11) -0.0014(11)
C14 0.0617(18) 0.0570(17) 0.065(2) 0.0066(14) 0.0012(14) 0.0088(14)
C15 0.0534(13) 0.0397(12) 0.0467(12) -0.0031(13) 0.0150(10) -0.0020(14)
C16 0.0598(15) 0.0517(16) 0.0515(14) -0.0070(14) 0.0203(12) -0.0017(14)
C17 0.0512(14) 0.0717(17) 0.0641(17) -0.0061(19) 0.0147(12) -0.0039(17)
C18 0.0663(18) 0.097(3) 0.0533(17) -0.0083(17) 0.0114(14) -0.0136(19)
C19 0.073(2) 0.154(4) 0.0501(18) -0.030(2) 0.0205(16) -0.016(2)
C20 0.0568(16) 0.108(3) 0.0588(18) -0.0189(18) 0.0221(14) -0.0009(17)
C21 0.094(3) 0.187(6) 0.058(2) -0.016(3) -0.0002(19) -0.031(3)

loop_
_atom_type_symbol
_atom_type_description
_atom_type_scat_dispersion_real
_atom_type_scat_dispersion_imag
_atom_type_scat_source
C C 0.0033 0.0016 'International Tables Vol C Tables 4.2.6.8 and 6.1.1.4'
H H 0.0000 0.0000 'International Tables Vol C Tables 4.2.6.8 and 6.1.1.4'
N N 0.0061 0.0033 'International Tables Vol C Tables 4.2.6.8 and 6.1.1.4'
O O 0.0106 0.0060 'International Tables Vol C Tables 4.2.6.8 and 6.1.1.4'
S S 0.1246 0.1234 'International Tables Vol C Tables 4.2.6.8 and 6.1.1.4'

loop_
_geom_angle_atom_site_label_1
_geom_angle_atom_site_label_2
_geom_angle_atom_site_label_3
_geom_angle
_geom_angle_site_symmetry_1
_geom_angle_site_symmetry_3
_geom_angle_publ_flag
O2 S1 O3 117.38(14) . . ?
O2 S1 N1 111.61(12) . . ?
O3 S1 N1 107.08(11) . . ?
O2 S1 C15 107.62(11) . . ?
O3 S1 C15 108.39(14) . . ?
N1 S1 C15 103.90(12) . . ?
C5 N1 C1 116.5(2) . . ?
C5 N1 S1 115.10(16) . . ?
C1 N1 S1 117.98(16) . . ?
N1 C1 C2 107.7(2) . . ?
N1 C1 C6 112.64(19) . . ?
C2 C1 C6 113.6(2) . . ?
C3 C2 C1 113.83(19) . . ?
O1 C3 C2 107.48(18) . . ?
O1 C3 C4 112.23(19) . . ?
C2 C3 C4 111.11(19) . . ?
C13 C4 C5 112.4(2) . . ?
C13 C4 C3 113.53(19) . . ?
C5 C4 C3 106.97(19) . . ?
N1 C5 C4 110.39(19) . . ?
C7 C6 C1 111.1(2) . . ?
C12 C7 C8 118.6(3) . . ?
C12 C7 C6 121.5(3) . . ?
C8 C7 C6 119.9(3) . . ?
C7 C8 C9 120.3(4) . . ?
C10 C9 C8 119.9(4) . . ?
C9 C10 C11 120.6(4) . . ?
C10 C11 C12 119.5(4) . . ?
C11 C12 C7 121.1(4) . . ?
C14 C13 C4 124.6(3) . . ?
C16 C15 C20 120.0(2) . . ?
C16 C15 S1 120.75(18) . . ?
C20 C15 S1 119.0(2) . . ?
C15 C16 C17 119.6(2) . . ?
C18 C17 C16 121.6(3) . . ?
C17 C18 C19 117.9(3) . . ?
C17 C18 C21 121.1(3) . . ?
C19 C18 C21 121.0(3) . . ?
C18 C19 C20 121.7(3) . . ?
C15 C20 C19 119.2(3) . . ?

loop_
_geom_bond_atom_site_label_1
_geom_bond_atom_site_label_2
_geom_bond_distance
_geom_bond_site_symmetry_2
_geom_bond_publ_flag
S1 O2 1.4364(18) . ?
S1 O3 1.441(2) . ?
S1 N1 1.625(2) . ?
S1 C15 1.758(2) . ?
O1 C3 1.435(3) . ?
N1 C5 1.471(3) . ?
N1 C1 1.486(3) . ?
C1 C2 1.525(3) . ?
C1 C6 1.547(3) . ?
C2 C3 1.517(3) . ?
C3 C4 1.528(3) . ?
C4 C13 1.505(3) . ?
C4 C5 1.528(3) . ?
C6 C7 1.503(3) . ?
C7 C12 1.379(4) . ?
C7 C8 1.381(4) . ?
C8 C9 1.385(5) . ?
C9 C10 1.365(6) . ?
C10 C11 1.369(7) . ?
C11 C12 1.377(5) . ?
C13 C14 1.308(4) . ?
C15 C16 1.378(3) . ?
C15 C20 1.378(3) . ?
C16 C17 1.379(4) . ?
C17 C18 1.375(4) . ?
C18 C19 1.377(4) . ?
C18 C21 1.513(5) . ?
C19 C20 1.386(4) . ?

loop_
_cod_related_entry_id
_cod_related_entry_database
_cod_related_entry_code
1 ChemSpider 30653435
